data_9004997
loop_
_publ_author_name
'Dal Negro, A.'
'Manoli, S.'
'Secco, L.'
'Piccirillo, E. M.'

_publ_section_title
;
 Megacrystic clinopyroxenes from Victoria (Australia):
 Crystal chemical comparisons of pyroxenes from high and low pressure regimes
 Sample: Fr-2
;
_journal_name_full 'European Journal of Mineralogy'
_journal_page_first 105
_journal_page_last 121
_journal_paper_doi 10.1127/ejm/01/1/0105
_journal_volume 1
_journal_year 1989
_chemical_compound_source 'Victoria, Australia'
_chemical_formula_sum 'Al0.444 Ca0.637 Cr0.001 Fe0.29 Mg0.647 Mn0.004 Na0.159 O6 Si1.772 Ti0.046'
_chemical_name_mineral Diopside
_space_group_IT_number 15
_symmetry_space_group_name_Hall '-C 2yc'
_symmetry_space_group_name_H-M 'C 1 2/c 1'
_cell_angle_alpha 90
_cell_angle_beta 106.66
_cell_angle_gamma 90
_cell_length_a 9.693
_cell_length_b 8.837
_cell_length_c 5.279
_cell_formula_units_Z 4
_cell_volume 433.202
_database_code_amcsd 0006342
_exptl_crystal_density_diffrn 3.393
_cod_original_formula_sum 'Ca.637 Na.159 Fe.29 Mg.647 Mn.004 Al.444 Ti.046 Cr.001 Si1.772 O6'
_cod_database_code 9004997

loop_
_space_group_symop_operation_xyz
x,y,z
1/2+x,1/2+y,z
x,-y,1/2+z
1/2+x,1/2-y,1/2+z
-x,y,1/2-z
1/2-x,1/2+y,1/2-z
-x,-y,-z
1/2-x,1/2-y,-z

loop_
_atom_site_label
_atom_site_fract_x
_atom_site_fract_y
_atom_site_fract_z
_atom_site_occupancy
_atom_site_U_iso_or_equiv
CaM2 0.00000 0.29780 0.25000 0.63700 0.01507
NaM2 0.00000 0.29780 0.25000 0.15900 0.01507
FeM2 0.00000 0.29780 0.25000 0.14800 0.01507
MgM2 0.00000 0.29780 0.25000 0.05200 0.01507
MnM2 0.00000 0.29780 0.25000 0.00400 0.01507
AlM1 0.00000 0.90560 0.25000 0.21600 0.00760
FeM1 0.00000 0.90560 0.25000 0.14200 0.00760
MgM1 0.00000 0.90560 0.25000 0.59500 0.00760
TiM1 0.00000 0.90560 0.25000 0.04600 0.00760
CrM1 0.00000 0.90560 0.25000 0.00100 0.00760
SiT 0.28900 0.09260 0.23180 0.88600 0.00874
AlT 0.28900 0.09260 0.23180 0.11400 0.00874
O1 0.11380 0.08520 0.13790 1.00000 0.01191
O2 0.36350 0.25390 0.32160 1.00000 0.01494
O3 0.35210 0.01770 -0.00160 1.00000 0.01368

loop_
_cod_related_entry_id
_cod_related_entry_database
_cod_related_entry_code
1 AMCSD 0006342
